data_2012284
loop_
_publ_author_name
'Sailaja, Sunkari'
'Swarnabala, G.'
'Rajasekharan, M. V.'

_publ_section_title
;
 Complexes of Ag^I^ with cationic ligands:
 bis[(pyridylmethyl)ammonio]silver(I) salts
;
_journal_issue 10
_journal_name_full 'Acta Crystallographica Section C'
_journal_page_first 1162
_journal_page_last 1165
_journal_paper_doi 10.1107/S0108270101012380
_journal_volume 57
_journal_year 2001
_chemical_formula_iupac '[Ag (C6 H9 N2)2] (N O3)3'
_chemical_formula_moiety 'C12 H18 Ag N4 3+ , 3N O3 -'
_chemical_formula_sum 'C12 H18 Ag N7 O9'
_chemical_formula_weight 512.20
_chemical_name_systematic
;
Bis[(2-pyridylmethyl)ammonio]silver(I) trinitrate
;
_space_group_IT_number 14
_symmetry_cell_setting monoclinic
_symmetry_space_group_name_Hall '-P 2ybc'
_symmetry_space_group_name_H-M 'P 1 21/c 1'
_audit_creation_method SHELXL97
_cell_angle_alpha 90
_cell_angle_beta 93.66(3)
_cell_angle_gamma 90
_cell_formula_units_Z 4
_cell_length_a 8.854(2)
_cell_length_b 19.752(12)
_cell_length_c 10.662(7)
_cell_measurement_reflns_used 25
_cell_measurement_temperature 293(2)
_cell_measurement_theta_max 13.73
_cell_measurement_theta_min 7.76
_cell_volume 1860.8(17)
_computing_cell_refinement 'CAD-4 Software'
_computing_data_collection 'CAD-4 Software (Enraf-Nonius, 1989)'
_computing_data_reduction 'Xtal3.5 (Hall et al., 19??)'
_computing_molecular_graphics 'ORTEPIII (Burnett & Johnson, 1996)'
_computing_publication_material SHELXL97
_computing_structure_refinement 'SHELXL97 (Sheldrick, 1997)'
_computing_structure_solution 'SHELXS97 (Sheldrick, 1997)'
_diffrn_ambient_temperature 293(2)
_diffrn_measured_fraction_theta_full .965
_diffrn_measured_fraction_theta_max .965
_diffrn_measurement_device_type 'Enraf-Nonius CAD-4'
_diffrn_measurement_method '\w/2\q scans'
_diffrn_radiation_monochromator graphite
_diffrn_radiation_source 'fine-focus sealed tube'
_diffrn_radiation_type MoK\a
_diffrn_radiation_wavelength .71073
_diffrn_reflns_av_R_equivalents .049
_diffrn_reflns_av_sigmaI/netI .024
_diffrn_reflns_limit_h_max 10
_diffrn_reflns_limit_h_min 0
_diffrn_reflns_limit_k_max 23
_diffrn_reflns_limit_k_min 0
_diffrn_reflns_limit_l_max 12
_diffrn_reflns_limit_l_min -12
_diffrn_reflns_number 3481
_diffrn_reflns_theta_full 24.96
_diffrn_reflns_theta_max 24.96
_diffrn_reflns_theta_min 2.06
_diffrn_standards_decay_% 0
_diffrn_standards_interval_time 60
_diffrn_standards_number 2
_exptl_absorpt_coefficient_mu 1.148
_exptl_absorpt_correction_T_max .999
_exptl_absorpt_correction_T_min .831
_exptl_absorpt_correction_type semi-empirical
_exptl_absorpt_process_details '(North et al., 1968)'
_exptl_crystal_colour 'light yellow'
_exptl_crystal_density_diffrn 1.828
_exptl_crystal_density_method 'not measured'
_exptl_crystal_description rhombic
_exptl_crystal_F_000 1032
_exptl_crystal_size_max .45
_exptl_crystal_size_mid .25
_exptl_crystal_size_min .09
_refine_diff_density_max .66
_refine_diff_density_min -.65
_refine_ls_extinction_method none
_refine_ls_goodness_of_fit_ref 1.105
_refine_ls_hydrogen_treatment mixed
_refine_ls_matrix_type full
_refine_ls_number_parameters 288
_refine_ls_number_reflns 3259
_refine_ls_number_restraints 0
_refine_ls_restrained_S_all 1.105
_refine_ls_R_factor_all .047
_refine_ls_R_factor_gt .034
_refine_ls_shift/su_max .044
_refine_ls_shift/su_mean .001
_refine_ls_structure_factor_coef Fsqd
_refine_ls_weighting_details 'calc w = 1/[\s^2^(Fo^2^)+(0.0425P)^2^+1.9184P] where P=(Fo^2^+2Fc^2^)/3'
_refine_ls_weighting_scheme calc
_refine_ls_wR_factor_ref .093
_reflns_number_gt 2655
_reflns_number_total 3259
_reflns_threshold_expression I>2\s(I)
_cod_data_source_file vj1143.cif
_cod_data_source_block I
_cod_original_cell_volume 1860.7(16)
_cod_original_sg_symbol_H-M 'P 21/c'
_cod_database_code 2012284
_cod_database_fobs_code 2012284

loop_
_symmetry_equiv_pos_as_xyz
'x, y, z'
'-x, y+1/2, -z+1/2'
'-x, -y, -z'
'x, -y-1/2, z-1/2'

loop_
_atom_site_label
_atom_site_fract_x
_atom_site_fract_y
_atom_site_fract_z
_atom_site_U_iso_or_equiv
_atom_site_adp_type
_atom_site_calc_flag
_atom_site_refinement_flags
_atom_site_occupancy
_atom_site_disorder_assembly
_atom_site_disorder_group
_atom_site_type_symbol
Ag .16524(3) .027372(15) .41011(3) .05162(13) Uani d . 1 . . Ag
C1 -.0620(5) .0200(2) .1803(4) .0582(11) Uani d . 1 . . C
H1 -.0353 -.0253 .1904 .070(5) Uiso calc R 1 . . H
C2 -.1724(5) .0364(2) .0903(4) .0690(13) Uani d . 1 . . C
H2 -.2206 .0029 .0412 .070(5) Uiso calc R 1 . . H
C3 -.2108(6) .1032(2) .0738(4) .0698(13) Uani d . 1 . . C
H3 -.2849 .1158 .0124 .070(5) Uiso calc R 1 . . H
C4 -.1388(5) .1510(2) .1487(4) .0560(10) Uani d . 1 . . C
H4 -.1639 .1965 .1386 .070(5) Uiso calc R 1 . . H
C5 -.0290(4) .13172(19) .2391(3) .0426(8) Uani d . 1 . . C
C6 .0601(4) .1810(2) .3210(4) .0536(10) Uani d . 1 . . C
H61 .1069 .1567 .3923 .100(9) Uiso calc R 1 . . H
H62 .1407 .1994 .2737 .100(9) Uiso calc R 1 . . H
N1 .0102(4) .06633(15) .2551(3) .0459(7) Uani d . 1 . . N
N2 -.0269(5) .2374(2) .3682(4) .0568(9) Uani d . 1 . . N
HN21 .028(5) .262(2) .419(4) .059(13) Uiso d . 1 . . H
HN22 -.106(7) .224(3) .398(6) .10(2) Uiso d . 1 . . H
HN23 -.046(7) .265(3) .293(6) .11(2) Uiso d . 1 . . H
C7 .3756(5) -.0471(2) .6074(4) .0499(9) Uani d . 1 . . C
H7 .3336 -.0835 .5622 .070(5) Uiso calc R 1 . . H
C8 .4807(5) -.0600(2) .7042(4) .0566(10) Uani d . 1 . . C
H8 .5080 -.1043 .7249 .070(5) Uiso calc R 1 . . H
C9 .5453(5) -.0065(3) .7701(4) .0650(12) Uani d . 1 . . C
H9 .6186 -.0136 .8352 .070(5) Uiso calc R 1 . . H
C10 .4980(5) .0586(2) .7370(4) .0578(10) Uani d . 1 . . C
H10 .5392 .0958 .7805 .070(5) Uiso calc R 1 . . H
C11 .3910(4) .06781(18) .6405(3) .0422(8) Uani d . 1 . . C
C12 .3300(4) .1356(2) .5964(4) .0533(10) Uani d . 1 . . C
H121 .3414 .1392 .5068 .100(9) Uiso calc R 1 . . H
H122 .2225 .1369 .6090 .100(9) Uiso calc R 1 . . H
N3 .3305(3) .01547(14) .5747(3) .0423(7) Uani d . 1 . . N
N4 .3997(7) .1939(2) .6569(5) .0676(12) Uani d . 1 . . N
HN41 .349(5) .231(3) .627(5) .075(15) Uiso d . 1 . . H
HN42 .488(5) .190(2) .641(4) .046(14) Uiso d . 1 . . H
HN43 .402(9) .195(4) .739(8) .17(3) Uiso d . 1 . . H
N5 .0842(3) -.12816(16) .3587(3) .0477(7) Uani d . 1 . . N
O1 .0283(4) -.18583(14) .3591(3) .0630(8) Uani d . 1 . . O
O2 .0596(4) -.08920(16) .4471(3) .0742(9) Uani d . 1 . . O
O3 .1592(4) -.10885(19) .2743(4) .0903(11) Uani d . 1 . . O
N6 -.4092(4) .23671(17) .3996(3) .0528(8) Uani d . 1 . . N
O4 -.3367(4) .20896(16) .4883(3) .0740(9) Uani d . 1 . . O
O5 -.5491(3) .2297(2) .3843(3) .0778(10) Uani d . 1 . . O
O6 -.3456(4) .2711(3) .3228(4) .1099(16) Uani d . 1 . . O
N7 .2617(5) .33928(19) .4896(4) .0654(10) Uani d . 1 . . N
O7 .2004(3) .29058(15) .5438(3) .0623(7) Uani d . 1 . . O
O8 .3710(7) .3670(3) .5395(5) .156(2) Uani d . 1 . . O
O9 .2118(5) .3544(2) .3830(4) .0898(11) Uani d . 1 . . O

loop_
_atom_site_aniso_label
_atom_site_aniso_U_11
_atom_site_aniso_U_22
_atom_site_aniso_U_33
_atom_site_aniso_U_12
_atom_site_aniso_U_13
_atom_site_aniso_U_23
Ag .0532(2) .04857(19) .0504(2) .00171(14) -.01792(13) .00329(13)
C1 .069(3) .049(2) .054(2) .0050(19) -.015(2) -.0080(18)
C2 .077(3) .063(3) .063(3) .000(2) -.030(2) -.012(2)
C3 .074(3) .067(3) .063(3) .001(2) -.036(2) .005(2)
C4 .057(2) .050(2) .057(2) -.0014(19) -.020(2) .0105(19)
C5 .043(2) .045(2) .0392(19) -.0037(16) -.0034(15) .0041(16)
C6 .047(2) .044(2) .068(3) .0006(17) -.0184(19) -.0016(19)
N1 .0480(17) .0453(18) .0425(16) .0020(14) -.0112(13) .0009(13)
N2 .048(2) .059(2) .063(2) -.0087(18) -.0056(19) -.0089(19)
C7 .053(2) .042(2) .053(2) .0025(17) -.0068(18) .0002(17)
C8 .065(3) .046(2) .057(2) .0149(19) -.011(2) .0041(19)
C9 .064(3) .070(3) .059(3) .017(2) -.021(2) .001(2)
C10 .053(2) .054(2) .064(3) .0071(19) -.019(2) -.009(2)
C11 .0358(18) .042(2) .048(2) .0011(15) -.0056(15) .0001(16)
C12 .050(2) .042(2) .066(3) -.0048(17) -.0090(19) .0009(18)
N3 .0409(16) .0410(17) .0439(17) .0003(13) -.0060(13) .0015(13)
N4 .094(4) .046(2) .059(3) .009(2) -.024(2) -.0070(18)
N5 .0426(17) .0441(18) .055(2) .0016(14) -.0045(15) .0032(16)
O1 .077(2) .0378(15) .0721(19) -.0099(14) -.0151(15) -.0010(13)
O2 .074(2) .0646(19) .085(2) -.0126(16) .0170(18) -.0297(18)
O3 .088(3) .086(2) .101(3) .007(2) .043(2) .021(2)
N6 .0470(19) .0443(18) .066(2) .0008(15) -.0022(16) .0073(16)
O4 .0638(19) .066(2) .088(2) .0087(16) -.0266(17) .0169(18)
O5 .0440(17) .112(3) .077(2) .0048(17) .0005(15) .035(2)
O6 .057(2) .153(4) .120(3) -.011(2) .007(2) .067(3)
N7 .082(3) .049(2) .063(2) -.0161(19) -.012(2) -.0028(18)
O7 .0666(19) .0564(17) .0646(18) .0010(15) .0089(15) .0075(14)
O8 .179(5) .143(4) .135(4) -.100(4) -.067(4) -.006(3)
O9 .103(3) .083(3) .080(2) -.007(2) -.020(2) .029(2)

loop_
_atom_type_symbol
_atom_type_description
_atom_type_scat_dispersion_real
_atom_type_scat_dispersion_imag
_atom_type_scat_source
C C .0033 .0016 'International Tables Vol C Tables 4.2.6.8 and 6.1.1.4'
H H .0000 .0000 'International Tables Vol C Tables 4.2.6.8 and 6.1.1.4'
N N .0061 .0033 'International Tables Vol C Tables 4.2.6.8 and 6.1.1.4'
O O .0106 .0060 'International Tables Vol C Tables 4.2.6.8 and 6.1.1.4'
Ag Ag -.8971 1.1015 'International Tables Vol C Tables 4.2.6.8 and 6.1.1.4'

loop_
_geom_angle_atom_site_label_1
_geom_angle_atom_site_label_2
_geom_angle_atom_site_label_3
_geom_angle
_geom_angle_publ_flag
N1 Ag N3 165.76(11) yes
N1 Ag O2 102.41(12) yes
N3 Ag O2 90.70(11) yes
N1 C1 C2 123.1(4) ?
C1 C2 C3 118.7(4) ?
C4 C3 C2 119.1(4) ?
C3 C4 C5 119.9(4) ?
N1 C5 C4 121.3(3) ?
N1 C5 C6 115.3(3) ?
C4 C5 C6 123.3(4) ?
N2 C6 C5 115.3(3) ?
C5 N1 C1 117.9(3) ?
C5 N1 Ag 124.8(2) ?
C1 N1 Ag 116.9(3) ?
N3 C7 C8 123.1(4) ?
C7 C8 C9 118.8(4) ?
C8 C9 C10 118.3(4) ?
C11 C10 C9 119.8(4) ?
N3 C11 C10 121.8(3) ?
N3 C11 C12 113.4(3) ?
C10 C11 C12 124.8(3) ?
N4 C12 C11 115.8(3) ?
C7 N3 C11 118.2(3) ?
C7 N3 Ag 118.3(2) ?
C11 N3 Ag 123.5(2) ?
O3 N5 O1 121.9(4) ?
O3 N5 O2 119.8(4) ?
O1 N5 O2 118.3(3) ?
N5 O2 Ag 111.1(2) ?
O6 N6 O4 121.1(4) ?
O6 N6 O5 117.9(4) ?
O4 N6 O5 121.0(4) ?
O8 N7 O9 122.0(5) ?
O8 N7 O7 120.0(4) ?
O9 N7 O7 117.9(4) ?

loop_
_geom_bond_atom_site_label_1
_geom_bond_atom_site_label_2
_geom_bond_site_symmetry_2
_geom_bond_distance
_geom_bond_publ_flag
Ag N1 . 2.217(3) yes
Ag N3 . 2.224(3) yes
Ag O2 . 2.526(3) yes
C1 N1 . 1.349(5) ?
C1 C2 . 1.364(6) ?
C2 C3 . 1.371(6) ?
C3 C4 . 1.368(6) ?
C4 C5 . 1.378(5) ?
C5 N1 . 1.346(5) ?
C5 C6 . 1.499(5) ?
C6 N2 . 1.460(5) ?
C7 N3 . 1.338(5) ?
C7 C8 . 1.369(6) ?
C8 C9 . 1.375(6) ?
C9 C10 . 1.390(7) ?
C10 C11 . 1.366(5) ?
C11 N3 . 1.342(5) ?
C11 C12 . 1.508(5) ?
C12 N4 . 1.439(5) ?
N5 O3 . 1.214(4) ?
N5 O1 . 1.242(4) ?
N5 O2 . 1.247(4) ?
N6 O6 . 1.229(5) ?
N6 O4 . 1.236(4) ?
N6 O5 . 1.247(4) ?
N7 O8 . 1.206(5) ?
N7 O9 . 1.229(5) ?
N7 O7 . 1.263(5) ?

loop_
_geom_hbond_atom_site_label_D
_geom_hbond_atom_site_label_H
_geom_hbond_atom_site_label_A
_geom_hbond_site_symmetry_A
_geom_hbond_distance_DH
_geom_hbond_distance_HA
_geom_hbond_distance_DA
_geom_hbond_angle_DHA
N2 HN21 O7 . .86(5) 2.04(5) 2.860(5) 160(4)
N2 HN21 O9 . .86(5) 2.49(5) 3.129(6) 132(4)
N2 HN22 O4 . .83(6) 2.33(6) 3.151(6) 168(6)
N2 HN22 O6 . .83(6) 2.40(6) 2.910(6) 120(5)
N2 HN23 O1 2 .97(7) 1.91(7) 2.858(6) 165(5)
N4 HN41 O7 . .90(6) 1.94(6) 2.818(6) 163(5)
N4 HN42 O4 1_655 .82(4) 2.35(4) 3.051(8) 145(4)
N4 HN43 O5 4_666 .88(9) 2.17(9) 2.867(5) 137(7)
N4 HN43 O9 4_566 .88(9) 2.55(8) 3.162(8) 128(7)

loop_
_geom_torsion_atom_site_label_1
_geom_torsion_atom_site_label_2
_geom_torsion_atom_site_label_3
_geom_torsion_atom_site_label_4
_geom_torsion
N3 C11 C12 N4 -175.2(4)
N1 C5 C6 N2 -141.8(4)
N2 C6 C12 N4 -44.8(5)
O7 N2 C6 C12 29.3(2)
O7 N4 C12 C6 14.5(3)
